data_1515491
loop_
_publ_author_name
'Cho, Jaeheung'
'Woo, Jaeyoung'
'Eun Han, Jung'
'Kubo, Minoru'
'Ogura, Takashi'
'Nam, Wonwoo'

_publ_section_title
;
 Chromium(v)-oxo and chromium(iii)-superoxo complexes bearing a
 macrocyclic TMC ligand in hydrogen atom abstraction reactions
;
_journal_issue 10
_journal_name_full 'Chemical Science'
_journal_page_first 2057
_journal_paper_doi 10.1039/c1sc00386k
_journal_volume 2
_journal_year 2011
_chemical_formula_sum 'C15 H35 Cl2 Cr N4 O10'
_chemical_formula_weight 554.37
_chemical_name_systematic
;
?
;
_space_group_IT_number 62
_symmetry_cell_setting orthorhombic
_symmetry_space_group_name_Hall '-P 2ac 2n'
_symmetry_space_group_name_H-M 'P n m a'
_atom_sites_solution_hydrogens geom
_atom_sites_solution_primary direct
_atom_sites_solution_secondary difmap
_audit_creation_method SHELXL-97
_cell_angle_alpha 90.00
_cell_angle_beta 90.00
_cell_angle_gamma 90.00
_cell_formula_units_Z 4
_cell_length_a 14.2150(4)
_cell_length_b 9.7664(3)
_cell_length_c 16.4588(5)
_cell_measurement_reflns_used 9941
_cell_measurement_temperature 100(2)
_cell_measurement_theta_max 28.17
_cell_measurement_theta_min 2.42
_cell_volume 2284.96(12)
_computing_cell_refinement 'Bruker SAINT'
_computing_data_collection 'Bruker APEX2'
_computing_data_reduction 'Bruker SAINT'
_computing_molecular_graphics 'Bruker SHELXTL'
_computing_publication_material 'Bruker SHELXTL'
_computing_structure_refinement 'SHELXL-97 (Sheldrick, 2008)'
_computing_structure_solution 'SHELXS-97 (Sheldrick, 2008)'
_diffrn_ambient_temperature 100(2)
_diffrn_measured_fraction_theta_full 1.000
_diffrn_measured_fraction_theta_max 1.000
_diffrn_measurement_device_type 'Bruker APEX-II CCD'
_diffrn_measurement_method '\f and \w scans'
_diffrn_radiation_monochromator graphite
_diffrn_radiation_source 'fine-focus sealed tube'
_diffrn_radiation_type MoK\a
_diffrn_radiation_wavelength 0.71073
_diffrn_reflns_av_R_equivalents 0.0329
_diffrn_reflns_av_sigmaI/netI 0.0128
_diffrn_reflns_limit_h_max 17
_diffrn_reflns_limit_h_min -17
_diffrn_reflns_limit_k_max 11
_diffrn_reflns_limit_k_min -12
_diffrn_reflns_limit_l_max 19
_diffrn_reflns_limit_l_min -20
_diffrn_reflns_number 34238
_diffrn_reflns_theta_full 26.00
_diffrn_reflns_theta_max 26.00
_diffrn_reflns_theta_min 1.89
_exptl_absorpt_coefficient_mu 0.794
_exptl_absorpt_correction_T_max 0.9248
_exptl_absorpt_correction_T_min 0.8574
_exptl_absorpt_correction_type none
_exptl_crystal_colour red
_exptl_crystal_density_diffrn 1.611
_exptl_crystal_density_method 'not measured'
_exptl_crystal_description Needle
_exptl_crystal_F_000 1164
_exptl_crystal_size_max 0.20
_exptl_crystal_size_mid 0.20
_exptl_crystal_size_min 0.10
_refine_diff_density_max 1.847
_refine_diff_density_min -0.722
_refine_diff_density_rms 0.108
_refine_ls_extinction_method none
_refine_ls_goodness_of_fit_ref 1.164
_refine_ls_hydrogen_treatment constr
_refine_ls_matrix_type full
_refine_ls_number_parameters 166
_refine_ls_number_reflns 2378
_refine_ls_number_restraints 0
_refine_ls_restrained_S_all 1.164
_refine_ls_R_factor_all 0.0531
_refine_ls_R_factor_gt 0.0486
_refine_ls_shift/su_max 0.001
_refine_ls_shift/su_mean 0.000
_refine_ls_structure_factor_coef Fsqd
_refine_ls_weighting_details 'calc w=1/[\s^2^(Fo^2^)+(0.1000P)^2^+0.0000P] where P=(Fo^2^+2Fc^2^)/3'
_refine_ls_weighting_scheme calc
_refine_ls_wR_factor_gt 0.2021
_refine_ls_wR_factor_ref 0.2095
_reflns_number_gt 2117
_reflns_number_total 2378
_reflns_threshold_expression >2sigma(I)
_cod_data_source_file c1sc00386k.txt
_cod_data_source_block chem084
_cod_depositor_comments
;
The following automatic conversions were performed:

'_symmetry_cell_setting' value 'Orthorhombic' changed to
'orthorhombic' according to
/usr/data/users/saulius/automatic-downloads/retrospective/RSC/lib/dictionaries/cif_core.dic
dictionary named 'cif_core.dic' version 2.4.2 from 2011-04-26.

Automatic conversion script
Id: cif_fix_values 2281 2013-09-26 08:29:07Z andrius 
;
_cod_original_sg_symbol_H-M Pnma
_cod_database_code 1515491

loop_
_symmetry_equiv_pos_as_xyz
'x, y, z'
'-x+1/2, -y, z+1/2'
'-x, y+1/2, -z'
'x+1/2, -y+1/2, -z+1/2'
'-x, -y, -z'
'x-1/2, y, -z-1/2'
'x, -y-1/2, z'
'-x-1/2, y-1/2, z-1/2'

loop_
_atom_site_label
_atom_site_type_symbol
_atom_site_fract_x
_atom_site_fract_y
_atom_site_fract_z
_atom_site_U_iso_or_equiv
_atom_site_adp_type
_atom_site_occupancy
_atom_site_symmetry_multiplicity
_atom_site_calc_flag
_atom_site_refinement_flags
Cr1 Cr 0.73290(4) 0.2500 0.40402(4) 0.0125(3) Uani 1 2 d S
Cl1 Cl 0.02059(7) 0.2500 0.71890(6) 0.0194(3) Uani 1 2 d S
Cl2 Cl 0.31723(7) 0.2500 0.39518(6) 0.0185(3) Uani 1 2 d S
O1 O 0.79149(19) 0.2500 0.32072(17) 0.0176(6) Uani 1 2 d S
O2 O 0.66549(18) 0.2500 0.49407(17) 0.0186(7) Uani 1 2 d S
N2 N 0.82326(15) 0.0908(3) 0.44886(14) 0.0178(6) Uani 1 1 d .
N1 N 0.65560(16) 0.0852(2) 0.35291(14) 0.0167(5) Uani 1 1 d .
C1 C 0.9648(3) 0.2500 0.4426(3) 0.0227(10) Uani 1 2 d S
H1A H 1.0293 0.2500 0.4233 0.027 Uiso 1 2 calc SR
H1B H 0.9674 0.2500 0.5015 0.027 Uiso 1 2 calc SR
C4 C 0.72983(19) -0.0201(3) 0.33886(19) 0.0203(7) Uani 1 1 d .
H4A H 0.7714 0.0098 0.2956 0.024 Uiso 1 1 calc R
H4B H 0.7008 -0.1056 0.3223 0.024 Uiso 1 1 calc R
C6 C 0.5550(3) 0.2500 0.2713(3) 0.0258(10) Uani 1 2 d S
H6A H 0.5141 0.2500 0.3186 0.031 Uiso 1 2 calc SR
H6B H 0.5152 0.2500 0.2234 0.031 Uiso 1 2 calc SR
C3 C 0.7854(2) -0.0419(3) 0.41512(19) 0.0215(7) Uani 1 1 d .
H3A H 0.8375 -0.1032 0.4038 0.026 Uiso 1 1 calc R
H3B H 0.7456 -0.0851 0.4556 0.026 Uiso 1 1 calc R
C2 C 0.92018(19) 0.1159(3) 0.41630(18) 0.0204(7) Uani 1 1 d .
H2A H 0.9174 0.1141 0.3574 0.024 Uiso 1 1 calc R
H2B H 0.9606 0.0413 0.4334 0.024 Uiso 1 1 calc R
C5 C 0.6132(2) 0.1199(3) 0.27184(17) 0.0213(7) Uani 1 1 d .
H5A H 0.5737 0.0443 0.2546 0.026 Uiso 1 1 calc R
H5B H 0.6635 0.1291 0.2324 0.026 Uiso 1 1 calc R
O6 O 0.2172(2) 0.2500 0.40935(19) 0.0236(8) Uani 1 2 d S
O8 O 0.3657(2) 0.2500 0.47222(19) 0.0285(8) Uani 1 2 d S
O3 O -0.0681(4) 0.2500 0.7567(4) 0.082(2) Uani 1 2 d S
O4 O 0.0175(3) 0.2500 0.6316(3) 0.0473(10) Uani 1 2 d S
O7 O 0.34284(16) 0.1289(2) 0.35082(14) 0.0298(6) Uani 1 1 d .
O5 O 0.0685(2) 0.1284(3) 0.74651(18) 0.0474(8) Uani 1 1 d .
C8 C 0.5802(2) 0.0305(3) 0.40626(18) 0.0225(7) Uani 1 1 d .
H8A H 0.5523 -0.0485 0.3812 0.034 Uiso 1 1 calc R
H8B H 0.5329 0.0994 0.4142 0.034 Uiso 1 1 calc R
H8C H 0.6065 0.0051 0.4578 0.034 Uiso 1 1 calc R
C7 C 0.8280(2) 0.0724(4) 0.53913(18) 0.0234(7) Uani 1 1 d .
H7A H 0.7655 0.0666 0.5608 0.035 Uiso 1 1 calc R
H7B H 0.8600 0.1490 0.5630 0.035 Uiso 1 1 calc R
H7C H 0.8617 -0.0103 0.5515 0.035 Uiso 1 1 calc R
C9 C 0.6070(3) 0.2500 0.5630(3) 0.0302(11) Uani 1 2 d S
H9A H 0.5433 0.2675 0.5468 0.045 Uiso 0.50 1 calc PR
H9B H 0.6273 0.3201 0.6000 0.045 Uiso 0.50 1 calc PR
H9C H 0.6106 0.1624 0.5894 0.045 Uiso 0.50 1 calc PR

loop_
_atom_site_aniso_label
_atom_site_aniso_U_11
_atom_site_aniso_U_22
_atom_site_aniso_U_33
_atom_site_aniso_U_23
_atom_site_aniso_U_13
_atom_site_aniso_U_12
Cr1 0.0100(4) 0.0146(5) 0.0128(4) 0.000 0.0006(2) 0.000
Cl1 0.0224(6) 0.0171(6) 0.0185(6) 0.000 0.0029(3) 0.000
Cl2 0.0162(6) 0.0188(6) 0.0204(6) 0.000 0.0001(3) 0.000
O1 0.0185(13) 0.0187(15) 0.0156(14) 0.000 0.0006(11) 0.000
O2 0.0141(14) 0.0233(16) 0.0184(15) 0.000 0.0023(11) 0.000
N2 0.0151(11) 0.0220(14) 0.0164(12) 0.0026(10) 0.0003(9) 0.0022(9)
N1 0.0155(11) 0.0161(13) 0.0186(12) 0.0011(10) -0.0021(9) -0.0014(9)
C1 0.0106(18) 0.034(3) 0.023(2) 0.000 -0.0013(15) 0.000
C4 0.0221(14) 0.0152(14) 0.0238(16) -0.0022(12) 0.0027(11) -0.0012(11)
C6 0.021(2) 0.032(3) 0.025(2) 0.000 -0.0092(17) 0.000
C3 0.0195(13) 0.0165(15) 0.0284(16) 0.0042(13) 0.0025(11) 0.0028(12)
C2 0.0156(14) 0.0240(16) 0.0216(15) 0.0036(12) 0.0032(11) 0.0045(11)
C5 0.0252(15) 0.0201(15) 0.0185(15) -0.0041(12) -0.0050(11) -0.0046(12)
O6 0.0131(15) 0.0243(18) 0.0335(19) 0.000 0.0037(11) 0.000
O8 0.0236(16) 0.0383(19) 0.0236(17) 0.000 -0.0045(13) 0.000
O3 0.084(4) 0.028(2) 0.135(5) 0.000 0.083(4) 0.000
O4 0.052(2) 0.053(3) 0.037(2) 0.000 -0.0121(18) 0.000
O7 0.0307(12) 0.0234(13) 0.0353(13) -0.0052(10) 0.0023(10) 0.0037(9)
O5 0.0575(18) 0.0407(17) 0.0440(16) 0.0073(13) -0.0011(14) 0.0114(13)
C8 0.0172(14) 0.0239(17) 0.0263(16) 0.0013(12) 0.0009(11) -0.0080(12)
C7 0.0232(15) 0.0290(17) 0.0181(15) 0.0059(13) -0.0007(11) 0.0005(12)
C9 0.026(2) 0.040(3) 0.024(2) 0.000 0.0109(18) 0.000

loop_
_atom_type_symbol
_atom_type_description
_atom_type_scat_dispersion_real
_atom_type_scat_dispersion_imag
_atom_type_scat_source
C C 0.0033 0.0016 'International Tables Vol C Tables 4.2.6.8 and 6.1.1.4'
H H 0.0000 0.0000 'International Tables Vol C Tables 4.2.6.8 and 6.1.1.4'
N N 0.0061 0.0033 'International Tables Vol C Tables 4.2.6.8 and 6.1.1.4'
O O 0.0106 0.0060 'International Tables Vol C Tables 4.2.6.8 and 6.1.1.4'
Cl Cl 0.1484 0.1585 'International Tables Vol C Tables 4.2.6.8 and 6.1.1.4'
Cr Cr 0.3209 0.6236 'International Tables Vol C Tables 4.2.6.8 and 6.1.1.4'

loop_
_geom_angle_atom_site_label_1
_geom_angle_atom_site_label_2
_geom_angle_atom_site_label_3
_geom_angle
_geom_angle_site_symmetry_1
_geom_angle_site_symmetry_3
O1 Cr1 O2 178.39(13) . .
O1 Cr1 N1 85.99(9) . 7_565
O2 Cr1 N1 92.97(9) . 7_565
O1 Cr1 N1 85.99(9) . .
O2 Cr1 N1 92.97(9) . .
N1 Cr1 N1 98.61(12) 7_565 .
O1 Cr1 N2 89.03(9) . .
O2 Cr1 N2 92.07(9) . .
N1 Cr1 N2 174.15(9) 7_565 .
N1 Cr1 N2 84.09(9) . .
O1 Cr1 N2 89.03(9) . 7_565
O2 Cr1 N2 92.07(9) . 7_565
N1 Cr1 N2 84.09(9) 7_565 7_565
N1 Cr1 N2 174.15(9) . 7_565
N2 Cr1 N2 92.77(13) . 7_565
O3 Cl1 O4 114.5(3) . .
O3 Cl1 O5 106.49(19) . .
O4 Cl1 O5 109.24(14) . .
O3 Cl1 O5 106.50(19) . 7_565
O4 Cl1 O5 109.23(14) . 7_565
O5 Cl1 O5 110.8(2) . 7_565
O7 Cl2 O7 110.8(2) 7_565 .
O7 Cl2 O6 109.40(12) 7_565 .
O7 Cl2 O6 109.40(12) . .
O7 Cl2 O8 109.00(12) 7_565 .
O7 Cl2 O8 108.99(12) . .
O6 Cl2 O8 109.23(19) . .
C9 O2 Cr1 176.7(3) . .
C7 N2 C2 109.4(2) . .
C7 N2 C3 106.1(2) . .
C2 N2 C3 109.7(2) . .
C7 N2 Cr1 117.06(18) . .
C2 N2 Cr1 107.98(17) . .
C3 N2 Cr1 106.38(16) . .
C8 N1 C4 110.7(2) . .
C8 N1 C5 108.4(2) . .
C4 N1 C5 107.5(2) . .
C8 N1 Cr1 114.35(18) . .
C4 N1 Cr1 102.60(16) . .
C5 N1 Cr1 112.90(18) . .
C2 C1 C2 119.2(3) . 7_565
N1 C4 C3 109.9(2) . .
C5 C6 C5 113.8(3) . 7_565
C4 C3 N2 112.0(2) . .
N2 C2 C1 115.0(3) . .
N1 C5 C6 114.3(3) . .

loop_
_geom_bond_atom_site_label_1
_geom_bond_atom_site_label_2
_geom_bond_distance
_geom_bond_site_symmetry_2
Cr1 O1 1.604(3) .
Cr1 O2 1.765(3) .
Cr1 N1 2.122(2) 7_565
Cr1 N1 2.122(2) .
Cr1 N2 2.148(2) .
Cr1 N2 2.148(2) 7_565
Cl1 O3 1.407(4) .
Cl1 O4 1.437(4) .
Cl1 O5 1.442(3) .
Cl1 O5 1.442(3) 7_565
Cl2 O7 1.437(2) 7_565
Cl2 O7 1.437(2) .
Cl2 O6 1.441(3) .
Cl2 O8 1.443(3) .
O2 C9 1.407(5) .
N2 C7 1.498(4) .
N2 C2 1.498(3) .
N2 C3 1.509(4) .
N1 C8 1.485(4) .
N1 C4 1.492(4) .
N1 C5 1.503(3) .
C1 C2 1.518(4) .
C1 C2 1.519(4) 7_565
C4 C3 1.498(4) .
C6 C5 1.517(4) .
C6 C5 1.517(4) 7_565
